data_2213771
loop_
_publ_author_name
'A. Thiruvalluvar'
'M. Subramanyam'
'Balakrishna Kalluraya'
'B. Lingappa'

_publ_section_title 3-(4-Chlorophenyl)-1-(4,6-dimethylpyrimidin-2-yl)-1<i>H</i>-pyrazole-4-carbaldehyde
_journal_coeditor_code FJ2033
_journal_issue 6
_journal_name_full 'Acta Crystallographica Section E'
_journal_page_first o2911
_journal_page_last o2911
_journal_paper_doi 10.1107/S1600536807024440
_journal_volume 63
_journal_year 2007
_chemical_formula_iupac 'C16 H13 Cl N4 O'
_chemical_formula_moiety 'C16 H13 Cl N4 O'
_chemical_formula_structural 'C16 H13 Cl N4 O'
_chemical_formula_sum 'C16 H13 Cl N4 O'
_chemical_formula_weight 312.75
_chemical_melting_point 442.0(10)
_chemical_name_common 'pyrimidine derivative'
_chemical_name_systematic
;
3-(4-Chlorophenyl)-1-(4,6-dimethylpyrimidin-2-yl)-1H-pyrazole-4-carbaldehyde
;
_space_group_IT_number 2
_symmetry_cell_setting triclinic
_symmetry_space_group_name_Hall '-P 1'
_symmetry_space_group_name_H-M 'P -1'
_atom_sites_solution_hydrogens geom
_atom_sites_solution_primary direct
_atom_sites_solution_secondary difmap
_cell_angle_alpha 90.718(2)
_cell_angle_beta 92.618(2)
_cell_angle_gamma 93.6230(10)
_cell_formula_units_Z 4
_cell_length_a 7.2458(2)
_cell_length_b 13.6704(4)
_cell_length_c 14.4757(3)
_cell_measurement_reflns_used 53782
_cell_measurement_temperature 160.0(10)
_cell_measurement_theta_max 27.5
_cell_measurement_theta_min 2.0
_cell_volume 1429.33(6)
_computing_cell_refinement 'DENZO-SMN (Otwinowski & Minor, 1997)'
_computing_data_collection 'COLLECT (Nonius, 2000)'
_computing_data_reduction 'DENZO-SMN and SCALEPACK (Otwinowski & Minor, 1997)'
_computing_molecular_graphics 'ORTEP-3 (Farrugia, 1997)'
_computing_publication_material 'PLATON (Spek, 2003)'
_computing_structure_refinement 'SHELXL97 (Sheldrick, 1997)'
_computing_structure_solution 'SIR97 (Altomare <i>et al.</i>,  1999)'
_diffrn_ambient_temperature 160.0(10)
_diffrn_detector_area_resol_mean 9
_diffrn_measured_fraction_theta_full 0.995
_diffrn_measured_fraction_theta_max 0.995
_diffrn_measurement_device_type 'Nonius KappaCCD area-detector diffractometer'
_diffrn_measurement_method '\f and \w scans with \k offsets'
_diffrn_radiation_monochromator 'horizontally mounted graphite crystal'
_diffrn_radiation_source 'Nonius FR590 sealed tube generator'
_diffrn_radiation_type 'Mo K\a'
_diffrn_radiation_wavelength 0.71073
_diffrn_reflns_av_R_equivalents 0.0596
_diffrn_reflns_av_sigmaI/netI 0.0333
_diffrn_reflns_limit_h_max 9
_diffrn_reflns_limit_h_min -9
_diffrn_reflns_limit_k_max 17
_diffrn_reflns_limit_k_min -17
_diffrn_reflns_limit_l_max 18
_diffrn_reflns_limit_l_min -18
_diffrn_reflns_number 34357
_diffrn_reflns_theta_full 27.49
_diffrn_reflns_theta_max 27.49
_diffrn_reflns_theta_min 2.04
_diffrn_standards_decay_% 0
_diffrn_standards_number 0
_exptl_absorpt_coefficient_mu 0.275
_exptl_absorpt_correction_T_max 0.948
_exptl_absorpt_correction_T_min 0.830
_exptl_absorpt_correction_type multi-scan
_exptl_absorpt_process_details '(Blessing, 1995)'
_exptl_crystal_colour 'light brown'
_exptl_crystal_density_diffrn 1.453
_exptl_crystal_density_method 'not measured'
_exptl_crystal_description block
_exptl_crystal_F_000 648
_exptl_crystal_size_max 0.38
_exptl_crystal_size_mid 0.23
_exptl_crystal_size_min 0.20
_refine_diff_density_max 0.419
_refine_diff_density_min -0.459
_refine_ls_extinction_method none
_refine_ls_goodness_of_fit_ref 1.166
_refine_ls_hydrogen_treatment constr
_refine_ls_matrix_type full
_refine_ls_number_parameters 401
_refine_ls_number_reflns 6537
_refine_ls_number_restraints 0
_refine_ls_restrained_S_all 1.166
_refine_ls_R_factor_all 0.0682
_refine_ls_R_factor_gt 0.0575
_refine_ls_shift/su_max <0.001
_refine_ls_shift/su_mean 0.000
_refine_ls_structure_factor_coef Fsqd
_refine_ls_weighting_details 'calc w=1/[\s^2^(Fo^2^)+(0.0681P)^2^+1.7016P] where P=(Fo^2^+2Fc^2^)/3'
_refine_ls_weighting_scheme calc
_refine_ls_wR_factor_gt 0.1576
_refine_ls_wR_factor_ref 0.1650
_reflns_number_gt 5563
_reflns_number_total 6537
_reflns_threshold_expression 'I > 2\s(I)'
_cod_data_source_file fj2033.cif
_cod_data_source_block I
_cod_depositor_comments
;
The following automatic conversions were performed:
'_symmetry_cell_setting' value 'Triclinic' changed to 'triclinic'
according to '/home/saulius/struct/CIF-dictionaries/cif_core.dic'
dictionary named 'cif_core.dic' version 2.4.1 from 2010-06-29.

Automatic conversion script
Id: cif_fix_enum 1527 2010-12-29 10:47:43Z saulius 

The following automatic conversions were performed:

'_symmetry_cell_setting' value 'Triclinic' changed to 'triclinic'
according to /home/saulius/struct/CIF-dictionaries/cif_core.dic
dictionary named 'cif_core.dic' version 2.4.1 from 2010-06-29.

Automatic conversion script
Id: cif_fix_values 1715 2011-07-08 13:25:40Z adriana 
;
_cod_database_code 2213771
_cod_database_fobs_code 2213771

loop_
_symmetry_equiv_pos_site_id
_symmetry_equiv_pos_as_xyz
1 x,y,z
2 -x,-y,-z

loop_
_atom_site_aniso_label
_atom_site_aniso_U_11
_atom_site_aniso_U_22
_atom_site_aniso_U_33
_atom_site_aniso_U_12
_atom_site_aniso_U_13
_atom_site_aniso_U_23
Cl1 0.0482(4) 0.0357(3) 0.0253(3) 0.0061(3) -0.0074(3) 0.0069(3)
O41A 0.0463(12) 0.0249(9) 0.0321(10) 0.0079(8) 0.0013(8) -0.0020(8)
N1A 0.0259(10) 0.0197(9) 0.0192(9) -0.0006(8) -0.0014(8) 0.0011(7)
N2A 0.0263(10) 0.0207(9) 0.0191(9) 0.0013(8) -0.0015(8) 0.0032(7)
N12A 0.0282(10) 0.0204(10) 0.0232(10) -0.0007(8) -0.0019(8) 0.0006(8)
N16A 0.0226(10) 0.0228(10) 0.0215(10) -0.0001(8) -0.0008(8) 0.0023(8)
C3A 0.0206(11) 0.0184(10) 0.0223(11) -0.0019(8) 0.0006(9) -0.0001(8)
C4A 0.0220(11) 0.0213(11) 0.0220(11) -0.0008(9) 0.0013(9) 0.0005(9)
C5A 0.0248(12) 0.0218(11) 0.0216(11) -0.0013(9) 0.0005(9) -0.0007(9)
C11A 0.0205(11) 0.0193(10) 0.0244(11) -0.0013(8) -0.0021(9) 0.0024(9)
C13A 0.0275(12) 0.0208(11) 0.0267(12) -0.0005(9) -0.0005(9) -0.0002(9)
C14A 0.0285(12) 0.0231(12) 0.0284(12) 0.0037(10) -0.0023(10) 0.0042(9)
C15A 0.0233(11) 0.0245(11) 0.0224(11) -0.0020(9) -0.0008(9) 0.0037(9)
C31A 0.0210(11) 0.0189(10) 0.0234(11) -0.0020(8) 0.0001(9) 0.0013(9)
C32A 0.0293(12) 0.0184(11) 0.0236(12) 0.0019(9) 0.0012(9) 0.0016(9)
C33A 0.0345(13) 0.0235(12) 0.0233(12) 0.0001(10) 0.0039(10) 0.0012(9)
C34A 0.0274(12) 0.0262(12) 0.0227(11) -0.0003(10) -0.0020(9) 0.0045(9)
C35A 0.0253(12) 0.0231(11) 0.0296(12) 0.0040(9) 0.0004(10) 0.0038(9)
C36A 0.0284(12) 0.0236(12) 0.0259(12) 0.0049(9) 0.0031(10) 0.0005(9)
C41A 0.0317(13) 0.0250(12) 0.0232(12) 0.0001(10) 0.0029(10) -0.0022(9)
C44A 0.0467(16) 0.0254(13) 0.0307(14) 0.0073(11) -0.0014(12) -0.0035(10)
C46A 0.0334(13) 0.0268(12) 0.0234(12) 0.0036(10) -0.0013(10) 0.0050(9)
Cl2 0.0381(4) 0.0259(3) 0.0514(4) -0.0078(3) -0.0047(3) -0.0083(3)
O41B 0.0637(14) 0.0291(10) 0.0249(10) 0.0072(9) -0.0126(9) -0.0010(8)
N1B 0.0245(10) 0.0181(9) 0.0210(10) 0.0015(7) -0.0024(8) -0.0026(7)
N2B 0.0241(10) 0.0188(9) 0.0228(10) -0.0009(8) -0.0014(8) -0.0032(7)
N12B 0.0276(10) 0.0237(10) 0.0211(10) 0.0007(8) -0.0016(8) -0.0009(8)
N16B 0.0269(10) 0.0208(10) 0.0230(10) 0.0002(8) -0.0015(8) -0.0024(8)
C3B 0.0181(10) 0.0216(11) 0.0188(10) 0.0029(8) 0.0016(8) -0.0024(8)
C4B 0.0231(11) 0.0199(11) 0.0224(11) 0.0047(9) 0.0000(9) -0.0019(9)
C5B 0.0242(11) 0.0194(11) 0.0242(11) 0.0033(9) -0.0020(9) 0.0002(9)
C11B 0.0204(11) 0.0236(11) 0.0207(11) 0.0027(9) -0.0006(9) -0.0037(9)
C13B 0.0296(13) 0.0288(12) 0.0215(11) 0.0030(10) 0.0001(9) -0.0011(9)
C14B 0.0287(12) 0.0283(12) 0.0232(12) 0.0023(10) -0.0039(9) -0.0049(9)
C15B 0.0236(11) 0.0232(12) 0.0258(12) 0.0010(9) -0.0004(9) -0.0058(9)
C31B 0.0193(10) 0.0218(11) 0.0230(11) 0.0022(9) -0.0003(9) -0.0029(9)
C32B 0.0406(15) 0.0284(13) 0.0230(12) -0.0044(11) 0.0005(10) -0.0012(10)
C33B 0.0429(16) 0.0262(13) 0.0347(14) -0.0068(11) 0.0046(12) 0.0047(11)
C34B 0.0206(11) 0.0224(11) 0.0368(14) -0.0017(9) -0.0010(10) -0.0055(10)
C35B 0.0408(15) 0.0299(13) 0.0240(12) -0.0041(11) -0.0058(11) -0.0039(10)
C36B 0.0389(14) 0.0249(12) 0.0236(12) -0.0027(10) -0.0012(10) 0.0007(10)
C41B 0.0385(14) 0.0219(12) 0.0252(12) 0.0057(10) -0.0028(10) 0.0015(9)
C44B 0.0601(19) 0.0315(14) 0.0253(13) -0.0003(13) -0.0086(12) 0.0035(11)
C46B 0.0404(15) 0.0224(12) 0.0328(14) -0.0013(10) -0.0046(11) -0.0068(10)

loop_
_atom_site_type_symbol
_atom_site_label
_atom_site_fract_x
_atom_site_fract_y
_atom_site_fract_z
_atom_site_U_iso_or_equiv
_atom_site_thermal_displace_type
_atom_site_occupancy
Cl Cl1 0.51295(10) 0.68301(5) 0.01191(4) 0.0365(2) Uani 1.000
O O41A 0.5611(3) 0.74111(14) 0.48792(13) 0.0342(6) Uani 1.000
N N1A 0.7911(3) 0.43476(14) 0.48997(13) 0.0218(5) Uani 1.000
N N2A 0.7564(3) 0.45038(14) 0.39789(13) 0.0221(5) Uani 1.000
N N12A 0.9017(3) 0.28056(15) 0.46061(14) 0.0241(6) Uani 1.000
N N16A 0.8668(3) 0.34137(15) 0.61465(14) 0.0224(6) Uani 1.000
C C3A 0.6944(3) 0.54000(16) 0.39297(16) 0.0206(6) Uani 1.000
C C4A 0.6906(3) 0.58290(17) 0.48430(16) 0.0219(6) Uani 1.000
C C5A 0.7543(3) 0.51247(17) 0.54265(17) 0.0229(7) Uani 1.000
C C11A 0.8575(3) 0.34531(17) 0.52289(16) 0.0216(6) Uani 1.000
C C13A 0.9668(3) 0.19776(17) 0.49692(17) 0.0252(7) Uani 1.000
C C14A 0.9818(3) 0.18455(18) 0.59144(18) 0.0267(7) Uani 1.000
C C15A 0.9311(3) 0.25858(18) 0.64966(16) 0.0236(6) Uani 1.000
C C31A 0.6484(3) 0.57771(17) 0.30050(16) 0.0213(6) Uani 1.000
C C32A 0.6891(3) 0.52279(17) 0.22255(16) 0.0237(7) Uani 1.000
C C33A 0.6465(4) 0.55425(18) 0.13403(17) 0.0271(7) Uani 1.000
C C34A 0.5645(3) 0.64273(18) 0.12273(17) 0.0256(7) Uani 1.000
C C35A 0.5241(3) 0.69938(18) 0.19835(18) 0.0259(7) Uani 1.000
C C36A 0.5643(3) 0.66604(18) 0.28682(17) 0.0258(7) Uani 1.000
C C41A 0.6371(4) 0.67460(18) 0.52475(17) 0.0267(7) Uani 1.000
C C44A 1.0221(4) 0.1229(2) 0.42840(19) 0.0342(8) Uani 1.000
C C46A 0.9439(4) 0.25196(19) 0.75273(17) 0.0278(7) Uani 1.000
Cl Cl2 -0.16204(10) 0.51727(5) -0.18594(5) 0.0392(2) Uani 1.000
O O41B 0.0848(3) 1.00278(14) -0.23689(13) 0.0395(7) Uani 1.000
N N1B 0.2953(3) 1.00178(14) 0.06769(13) 0.0213(6) Uani 1.000
N N2B 0.2305(3) 0.90661(14) 0.05160(14) 0.0221(6) Uani 1.000
N N12B 0.3945(3) 0.96995(15) 0.22009(14) 0.0243(6) Uani 1.000
N N16B 0.4076(3) 1.13192(15) 0.15907(14) 0.0237(6) Uani 1.000
C C3B 0.1713(3) 0.90258(17) -0.03703(15) 0.0194(6) Uani 1.000
C C4B 0.2013(3) 0.99737(17) -0.07844(16) 0.0217(6) Uani 1.000
C C5B 0.2803(3) 1.05697(17) -0.00814(16) 0.0226(6) Uani 1.000
C C11B 0.3705(3) 1.03589(17) 0.15578(16) 0.0216(6) Uani 1.000
C C13B 0.4647(4) 1.00728(19) 0.30196(17) 0.0266(7) Uani 1.000
C C14B 0.5048(3) 1.10726(19) 0.31526(17) 0.0269(7) Uani 1.000
C C15B 0.4774(3) 1.16840(18) 0.24049(17) 0.0243(7) Uani 1.000
C C31B 0.0901(3) 0.80849(17) -0.07541(16) 0.0214(6) Uani 1.000
C C32B 0.0442(4) 0.73270(19) -0.01571(18) 0.0310(8) Uani 1.000
C C33B -0.0313(4) 0.6433(2) -0.0493(2) 0.0349(8) Uani 1.000
C C34B -0.0604(3) 0.62868(18) -0.14341(19) 0.0269(7) Uani 1.000
C C35B -0.0130(4) 0.7013(2) -0.20448(18) 0.0321(8) Uani 1.000
C C36B 0.0617(4) 0.79150(19) -0.17014(18) 0.0294(7) Uani 1.000
C C41B 0.1626(4) 1.04061(19) -0.16822(17) 0.0285(7) Uani 1.000
C C44B 0.5025(5) 0.9345(2) 0.37569(19) 0.0394(9) Uani 1.000
C C46B 0.5244(4) 1.27659(19) 0.24509(19) 0.0323(8) Uani 1.000
H H5A 0.76945 0.51769 0.60810 0.0274 Uiso 1.000
H H14A 1.02609 0.12587 0.61604 0.0320 Uiso 1.000
H H32A 0.74699 0.46284 0.23056 0.0285 Uiso 1.000
H H33A 0.67301 0.51584 0.08170 0.0325 Uiso 1.000
H H35A 0.46969 0.76023 0.18981 0.0311 Uiso 1.000
H H36A 0.53419 0.70385 0.33889 0.0309 Uiso 1.000
H H41A 0.66616 0.68331 0.58911 0.0320 Uiso 1.000
H H44A 0.91088 0.08764 0.40056 0.0513 Uiso 1.000
H H44B 1.09989 0.07644 0.45998 0.0513 Uiso 1.000
H H44C 1.09147 0.15590 0.37990 0.0513 Uiso 1.000
H H46A 1.07426 0.25825 0.77451 0.0417 Uiso 1.000
H H46B 0.88815 0.18848 0.77132 0.0417 Uiso 1.000
H H46C 0.87780 0.30481 0.77992 0.0417 Uiso 1.000
H H4A 0.38606 0.89951 0.39133 0.0591 Uiso 1.000
H H4B 0.55884 0.96872 0.43085 0.0591 Uiso 1.000
H H4C 0.58734 0.88742 0.35318 0.0591 Uiso 1.000
H H5B 0.31737 1.12461 -0.01242 0.0271 Uiso 1.000
H H6A 0.59384 1.29624 0.19111 0.0484 Uiso 1.000
H H6B 0.59991 1.29309 0.30168 0.0484 Uiso 1.000
H H6C 0.41009 1.31127 0.24549 0.0484 Uiso 1.000
H H14B 0.54977 1.13317 0.37380 0.0323 Uiso 1.000
H H32B 0.06511 0.74263 0.04909 0.0372 Uiso 1.000
H H33B -0.06302 0.59224 -0.00784 0.0418 Uiso 1.000
H H35B -0.03094 0.68996 -0.26925 0.0385 Uiso 1.000
H H36B 0.09374 0.84217 -0.21193 0.0353 Uiso 1.000
H H41B 0.20395 1.10753 -0.17374 0.0342 Uiso 1.000

loop_
_atom_type_symbol
_atom_type_description
_atom_type_scat_dispersion_real
_atom_type_scat_dispersion_imag
_atom_type_scat_source
O O 0.0106 0.0060 'International Tables Vol C Tables 4.2.6.8 and 6.1.1.4'
N N 0.0061 0.0033 'International Tables Vol C Tables 4.2.6.8 and 6.1.1.4'
Cl Cl 0.1484 0.1585 'International Tables Vol C Tables 4.2.6.8 and 6.1.1.4'
H H 0.0000 0.0000 'International Tables Vol C Tables 4.2.6.8 and 6.1.1.4'
C C 0.0033 0.0016 'International Tables Vol C Tables 4.2.6.8 and 6.1.1.4'

loop_
_geom_angle_atom_site_label_1
_geom_angle_atom_site_label_2
_geom_angle_atom_site_label_3
_geom_angle
_geom_angle_publ_flag
N2A N1A C5A 112.13(19) no
N2A N1A C11A 122.00(19) no
C5A N1A C11A 125.9(2) no
N1A N2A C3A 105.52(18) no
C11A N12A C13A 114.2(2) no
C11A N16A C15A 115.2(2) no
C5B N1B C11B 125.1(2) no
N2B N1B C5B 112.43(19) no
N2B N1B C11B 122.43(19) no
N1B N2B C3B 105.31(18) no
C11B N12B C13B 114.3(2) no
C11B N16B C15B 115.4(2) no
N2A C3A C4A 110.2(2) no
N2A C3A C31A 117.6(2) no
C4A C3A C31A 132.2(2) no
C3A C4A C5A 104.7(2) no
C3A C4A C41A 136.9(2) no
C5A C4A C41A 118.4(2) no
N1A C5A C4A 107.5(2) no
N1A C11A N12A 117.4(2) no
N12A C11A N16A 130.0(2) no
N1A C11A N16A 112.7(2) no
N12A C13A C14A 121.4(2) no
C14A C13A C44A 122.7(2) no
N12A C13A C44A 115.9(2) no
C13A C14A C15A 118.8(2) no
N16A C15A C46A 116.5(2) no
N16A C15A C14A 120.6(2) no
C14A C15A C46A 122.9(2) no
C3A C31A C36A 122.9(2) no
C3A C31A C32A 118.9(2) no
C32A C31A C36A 118.3(2) no
C31A C32A C33A 121.2(2) no
C32A C33A C34A 119.1(2) no
Cl1 C34A C33A 119.28(19) no
Cl1 C34A C35A 119.58(19) no
C33A C34A C35A 121.1(2) no
C34A C35A C36A 119.1(2) no
C31A C36A C35A 121.1(2) no
O41A C41A C4A 129.2(2) no
N1A C5A H5A 126.00 no
C4A C5A H5A 126.00 no
C15A C14A H14A 121.00 no
C13A C14A H14A 121.00 no
C31A C32A H32A 119.00 no
C33A C32A H32A 119.00 no
C32A C33A H33A 120.00 no
C34A C33A H33A 120.00 no
C36A C35A H35A 120.00 no
C34A C35A H35A 120.00 no
C31A C36A H36A 119.00 no
C35A C36A H36A 119.00 no
O41A C41A H41A 115.00 no
C4A C41A H41A 115.00 no
H44A C44A H44B 110.00 no
H44A C44A H44C 109.00 no
C13A C44A H44A 109.00 no
C13A C44A H44B 109.00 no
C13A C44A H44C 109.00 no
H44B C44A H44C 110.00 no
H46B C46A H46C 109.00 no
C15A C46A H46A 109.00 no
C15A C46A H46B 109.00 no
C15A C46A H46C 109.00 no
H46A C46A H46B 109.00 no
H46A C46A H46C 109.00 no
N2B C3B C4B 110.1(2) no
N2B C3B C31B 118.4(2) no
C4B C3B C31B 131.5(2) no
C3B C4B C5B 104.8(2) no
C3B C4B C41B 136.7(2) no
C5B C4B C41B 118.5(2) no
N1B C5B C4B 107.3(2) no
N1B C11B N12B 117.4(2) no
N1B C11B N16B 112.7(2) no
N12B C11B N16B 129.9(2) no
N12B C13B C14B 121.5(2) no
N12B C13B C44B 116.1(2) no
C14B C13B C44B 122.4(2) no
C13B C14B C15B 118.2(2) no
N16B C15B C14B 120.7(2) no
N16B C15B C46B 116.3(2) no
C14B C15B C46B 123.0(2) no
C3B C31B C32B 119.4(2) no
C3B C31B C36B 122.2(2) no
C32B C31B C36B 118.4(2) no
C31B C32B C33B 120.9(2) no
C32B C33B C34B 119.5(2) no
Cl2 C34B C33B 119.7(2) no
Cl2 C34B C35B 119.3(2) no
C33B C34B C35B 121.1(2) no
C34B C35B C36B 119.1(2) no
C31B C36B C35B 120.9(2) no
O41B C41B C4B 128.8(2) no
N1B C5B H5B 126.00 no
C4B C5B H5B 126.00 no
C13B C14B H14B 121.00 no
C15B C14B H14B 121.00 no
C31B C32B H32B 120.00 no
C33B C32B H32B 120.00 no
C32B C33B H33B 120.00 no
C34B C33B H33B 120.00 no
C34B C35B H35B 120.00 no
C36B C35B H35B 120.00 no
C31B C36B H36B 120.00 no
C35B C36B H36B 120.00 no
O41B C41B H41B 116.00 no
C4B C41B H41B 116.00 no
C13B C44B H4A 109.00 no
C13B C44B H4B 110.00 no
C13B C44B H4C 109.00 no
H4A C44B H4B 109.00 no
H4A C44B H4C 109.00 no
H4B C44B H4C 109.00 no
C15B C46B H6A 109.00 no
C15B C46B H6B 109.00 no
C15B C46B H6C 109.00 no
H6A C46B H6B 110.00 no
H6A C46B H6C 109.00 no
H6B C46B H6C 109.00 no

loop_
_geom_bond_atom_site_label_1
_geom_bond_atom_site_label_2
_geom_bond_distance
_geom_bond_publ_flag
Cl1 C34A 1.735(3) no
Cl2 C34B 1.742(3) no
O41A C41A 1.210(3) no
O41B C41B 1.213(3) no
N1A N2A 1.367(3) no
N1A C5A 1.347(3) no
N1A C11A 1.422(3) no
N2A C3A 1.333(3) no
N12A C13A 1.356(3) no
N12A C11A 1.320(3) no
N16A C11A 1.329(3) no
N16A C15A 1.347(3) no
N1B C5B 1.344(3) no
N1B C11B 1.425(3) no
N1B N2B 1.368(3) no
N2B C3B 1.333(3) no
N12B C13B 1.349(3) no
N12B C11B 1.317(3) no
N16B C11B 1.323(3) no
N16B C15B 1.339(3) no
C3A C31A 1.472(3) no
C3A C4A 1.442(3) no
C4A C5A 1.376(3) no
C4A C41A 1.459(3) no
C13A C14A 1.383(4) no
C13A C44A 1.501(4) no
C14A C15A 1.387(3) no
C15A C46A 1.495(3) no
C31A C32A 1.400(3) no
C31A C36A 1.399(3) no
C32A C33A 1.384(3) no
C33A C34A 1.389(4) no
C34A C35A 1.386(4) no
C35A C36A 1.389(4) no
C5A H5A 0.9500 no
C14A H14A 0.9500 no
C32A H32A 0.9500 no
C33A H33A 0.9500 no
C35A H35A 0.9500 no
C36A H36A 0.9500 no
C41A H41A 0.9500 no
C44A H44C 0.9800 no
C44A H44B 0.9800 no
C44A H44A 0.9800 no
C46A H46A 0.9800 no
C46A H46B 0.9800 no
C46A H46C 0.9800 no
C3B C4B 1.443(3) no
C3B C31B 1.472(3) no
C4B C5B 1.376(3) no
C4B C41B 1.457(3) no
C13B C14B 1.388(4) no
C13B C44B 1.496(4) no
C14B C15B 1.391(4) no
C15B C46B 1.497(4) no
C31B C32B 1.391(3) no
C31B C36B 1.392(3) no
C32B C33B 1.380(4) no
C33B C34B 1.379(4) no
C34B C35B 1.375(4) no
C35B C36B 1.392(4) no
C5B H5B 0.9500 no
C14B H14B 0.9500 no
C32B H32B 0.9500 no
C33B H33B 0.9500 no
C35B H35B 0.9500 no
C36B H36B 0.9500 no
C41B H41B 0.9500 no
C44B H4A 0.9800 no
C44B H4B 0.9800 no
C44B H4C 0.9800 no
C46B H6A 0.9800 no
C46B H6B 0.9800 no
C46B H6C 0.9800 no

loop_
_geom_contact_atom_site_label_1
_geom_contact_atom_site_label_2
_geom_contact_distance
_geom_contact_site_symmetry_2
_geom_contact_publ_flag
Cl1 C32B 3.512(3) . no
Cl1 C33B 3.531(3) 1_655 no
Cl2 C32A 3.567(2) 2_665 no
Cl1 H6A 3.0300 2_675 no
Cl1 H5B 2.8300 2_675 no
Cl2 H32A 3.1000 2_665 no
Cl2 H46C 2.9700 1_454 no
Cl2 H5A 3.0000 1_454 no
Cl2 H6C 3.1500 2_575 no
O41A C44B 3.162(3) . no
O41A C36A 3.076(3) . no
O41A C11A 3.181(3) 2_666 no
O41B C36B 3.054(3) . no
O41B C44A 3.279(3) 2_665 no
O41A H36A 2.2100 . no
O41A H4A 2.9200 . no
O41A H4C 2.8200 . no
O41A H14B 2.8000 2_676 no
O41B H36B 2.2300 . no
O41B H14A 2.7600 1_464 no
O41B H44A 2.6600 2_665 no
N1A C5A 3.383(3) 2_766 no
N1A C41A 3.354(4) 2_666 no
N1B C5B 3.374(3) 2_675 no
N2A N12A 2.756(3) . no
N2B N12B 2.768(3) . no
N12A C41A 3.356(4) 2_766 no
N12A N2A 2.756(3) . no
N12A C4A 3.449(3) 2_766 no
N12B N2B 2.768(3) . no
N12B C41B 3.341(4) 2_675 no
N2A H32A 2.4300 . no
N2A H6B 2.7100 1_545 no
N2B H32B 2.4700 . no
N12B H46B 2.8900 2_666 no
N16A H5A 2.5600 . no
N16B H5B 2.5400 . no
C3A C5A 3.457(3) 2_666 no
C3B C4B 3.574(3) 2_575 no
C3B C5B 3.443(3) 2_575 no
C4A C11A 3.365(3) 2_766 no
C4A C5A 3.404(3) 2_666 no
C4A C4A 3.510(3) 2_666 no
C4A N12A 3.449(3) 2_766 no
C4B C3B 3.574(3) 2_575 no
C4B C11B 3.401(3) 2_675 no
C5A C11A 3.492(3) 2_766 no
C5A C3A 3.457(3) 2_666 no
C5A C4A 3.404(3) 2_666 no
C5A N1A 3.383(3) 2_766 no
C5B N1B 3.374(3) 2_675 no
C5B C3B 3.443(3) 2_575 no
C5B C31B 3.594(3) 2_575 no
C11A C5A 3.492(3) 2_766 no
C11A C4A 3.365(3) 2_766 no
C11A O41A 3.181(3) 2_666 no
C11B C4B 3.401(3) 2_675 no
C13A C41A 3.293(4) 2_766 no
C13B C41B 3.484(4) 2_675 no
C15B C36B 3.547(4) 2_675 no
C31B C5B 3.594(3) 2_575 no
C32A C46B 3.523(3) 1_545 no
C32A Cl2 3.567(2) 2_665 no
C32B Cl1 3.512(3) . no
C33B Cl1 3.531(3) 1_455 no
C35A C46A 3.597(4) 2_666 no
C36A C41A 3.460(3) . no
C36A O41A 3.076(3) . no
C36B C41B 3.437(4) . no
C36B O41B 3.054(3) . no
C36B C46B 3.415(4) 2_675 no
C36B C15B 3.547(4) 2_675 no
C41A C13A 3.293(4) 2_766 no
C41A N12A 3.356(4) 2_766 no
C41A C36A 3.460(3) . no
C41A N1A 3.354(4) 2_666 no
C41B N12B 3.341(4) 2_675 no
C41B C46A 3.559(4) 1_464 no
C41B C13B 3.484(4) 2_675 no
C41B C36B 3.437(4) . no
C44A O41B 3.279(3) 2_665 no
C44B O41A 3.162(3) . no
C46A C35A 3.597(4) 2_666 no
C46A C41B 3.559(4) 1_646 no
C46B C32A 3.523(3) 1_565 no
C46B C36B 3.415(4) 2_675 no
C4A H36A 2.9200 . no
C4B H36B 2.9000 . no
C14A H4A 2.8600 2_666 no
C15A H4A 3.0900 2_666 no
C33A H33B 3.0300 1_655 no
C34B H6C 3.0400 2_575 no
C34B H32A 2.9800 2_665 no
C35A H46A 2.9400 2_766 no
C35A H46C 2.9400 2_666 no
C35B H6C 2.9100 2_575 no
C35B H32A 3.0800 2_665 no
C35B H6A 3.0300 2_675 no
C36A H46A 2.9300 2_766 no
C36B H6A 2.8600 2_675 no
C41A H36A 2.8000 . no
C41B H46B 3.0300 1_464 no
C41B H36B 2.7900 . no
C46A H41B 2.9900 1_646 no
C46A H32B 2.8700 2_666 no
C46B H41A 2.8900 2_676 no
C46B H32A 2.9400 1_565 no
H4A O41A 2.9200 . no
H4A C14A 2.8600 2_666 no
H4A C15A 3.0900 2_666 no
H4B H14B 2.4100 . no
H4B H4B 2.3800 2_676 no
H4C H36A 2.5200 . no
H4C O41A 2.8200 . no
H5A N16A 2.5600 . no
H5A Cl2 3.0000 1_656 no
H5A H41A 2.4400 . no
H5B Cl1 2.8300 2_675 no
H5B N16B 2.5400 . no
H5B H41B 2.4400 . no
H6A H32A 2.5200 1_565 no
H6A C36B 2.8600 2_675 no
H6A Cl1 3.0300 2_675 no
H6A C35B 3.0300 2_675 no
H6B H41A 2.5800 2_676 no
H6B H14B 2.4500 . no
H6B N2A 2.7100 1_565 no
H6C C34B 3.0400 2_575 no
H6C C35B 2.9100 2_575 no
H6C Cl2 3.1500 2_575 no
H6C H41A 2.4800 2_676 no
H14A H44B 2.4400 . no
H14A O41B 2.7600 1_646 no
H14B H6B 2.4500 . no
H14B H4B 2.4100 . no
H14B O41A 2.8000 2_676 no
H32A N2A 2.4300 . no
H32A C35B 3.0800 2_665 no
H32A H6A 2.5200 1_545 no
H32A Cl2 3.1000 2_665 no
H32A C46B 2.9400 1_545 no
H32A C34B 2.9800 2_665 no
H32B C46A 2.8700 2_666 no
H32B H46C 2.5900 2_666 no
H32B N2B 2.4700 . no
H33A H33B 2.5400 1_655 no
H33B H33A 2.5400 1_455 no
H33B C33A 3.0300 1_455 no
H36A C4A 2.9200 . no
H36A O41A 2.2100 . no
H36A H4C 2.5200 . no
H36A C41A 2.8000 . no
H36B C4B 2.9000 . no
H36B C41B 2.7900 . no
H36B O41B 2.2300 . no
H41A H5A 2.4400 . no
H41A H6C 2.4800 2_676 no
H41A H6B 2.5800 2_676 no
H41A C46B 2.8900 2_676 no
H41B H46A 2.4300 1_464 no
H41B H5B 2.4400 . no
H41B C46A 2.9900 1_464 no
H44A O41B 2.6600 2_665 no
H44B H14A 2.4400 . no
H46A C36A 2.9300 2_766 no
H46A H41B 2.4300 1_646 no
H46A C35A 2.9400 2_766 no
H46B N12B 2.8900 2_666 no
H46B C41B 3.0300 1_646 no
H46C H32B 2.5900 2_666 no
H46C Cl2 2.9700 1_656 no
H46C C35A 2.9400 2_666 no

loop_
_geom_hbond_atom_site_label_D
_geom_hbond_atom_site_label_H
_geom_hbond_atom_site_label_A
_geom_hbond_distance_DH
_geom_hbond_distance_HA
_geom_hbond_distance_DA
_geom_hbond_angle_DHA
_geom_hbond_publ_flag
C32A H32A N2A 0.9500 2.4300 2.770(3) 101.00 yes
C32B H32B N2B 0.9500 2.4700 2.800(3) 100.00 yes
C36A H36A O41A 0.9500 2.2100 3.076(3) 152.00 yes
C36B H36B O41B 0.9500 2.2300 3.054(3) 144.00 yes

loop_
_geom_torsion_atom_site_label_1
_geom_torsion_atom_site_label_2
_geom_torsion_atom_site_label_3
_geom_torsion_atom_site_label_4
_geom_torsion
_geom_torsion_publ_flag
C5A N1A N2A C3A -0.6(3) no
C11A N1A N2A C3A 179.1(2) no
N2A N1A C5A C4A 0.6(3) no
C11A N1A C5A C4A -179.1(2) no
N2A N1A C11A N12A 6.3(3) no
N2A N1A C11A N16A -174.4(2) no
C5A N1A C11A N12A -174.0(2) no
C5A N1A C11A N16A 5.3(3) no
N1A N2A C3A C4A 0.4(3) no
N1A N2A C3A C31A 178.90(19) no
C13A N12A C11A N1A 179.0(2) no
C13A N12A C11A N16A -0.2(4) no
C11A N12A C13A C14A 0.6(3) no
C11A N12A C13A C44A -178.9(2) no
C15A N16A C11A N1A -179.2(2) no
C15A N16A C11A N12A 0.0(4) no
C11A N16A C15A C14A -0.2(3) no
C11A N16A C15A C46A 179.8(2) no
N2B N1B C11B N16B -173.6(2) no
C5B N1B C11B N12B -172.5(2) no
C5B N1B C11B N16B 6.9(3) no
N2B N1B C5B C4B 0.4(3) no
C5B N1B N2B C3B -0.7(3) no
C11B N1B N2B C3B 179.7(2) no
C11B N1B C5B C4B 180.0(2) no
N2B N1B C11B N12B 7.1(3) no
N1B N2B C3B C4B 0.7(3) no
N1B N2B C3B C31B -179.19(19) no
C13B N12B C11B N1B -179.5(2) no
C13B N12B C11B N16B 1.3(4) no
C11B N12B C13B C44B -177.3(2) no
C11B N12B C13B C14B 0.7(4) no
C15B N16B C11B N12B -1.3(4) no
C15B N16B C11B N1B 179.5(2) no
C11B N16B C15B C14B -0.8(3) no
C11B N16B C15B C46B 178.7(2) no
C31A C3A C4A C5A -178.3(2) no
N2A C3A C4A C5A 0.0(3) no
N2A C3A C4A C41A -179.0(3) no
N2A C3A C31A C36A 173.2(2) no
C4A C3A C31A C32A 171.7(2) no
C4A C3A C31A C36A -8.7(4) no
N2A C3A C31A C32A -6.4(3) no
C31A C3A C4A C41A 2.8(5) no
C41A C4A C5A N1A 178.9(2) no
C3A C4A C5A N1A -0.4(2) no
C5A C4A C41A O41A -171.7(3) no
C3A C4A C41A O41A 7.2(5) no
N12A C13A C14A C15A -0.9(3) no
C44A C13A C14A C15A 178.6(2) no
C13A C14A C15A C46A -179.4(2) no
C13A C14A C15A N16A 0.6(3) no
C3A C31A C32A C33A 179.1(2) no
C36A C31A C32A C33A -0.4(3) no
C3A C31A C36A C35A 179.6(2) no
C32A C31A C36A C35A -0.8(3) no
C31A C32A C33A C34A 1.0(4) no
C32A C33A C34A C35A -0.3(4) no
C32A C33A C34A Cl1 179.38(19) no
Cl1 C34A C35A C36A 179.39(17) no
C33A C34A C35A C36A -0.9(3) no
C34A C35A C36A C31A 1.5(3) no
N2B C3B C4B C5B -0.5(3) no
N2B C3B C4B C41B -177.3(3) no
C31B C3B C4B C5B 179.4(2) no
C31B C3B C4B C41B 2.5(5) no
N2B C3B C31B C32B 12.4(3) no
N2B C3B C31B C36B -165.9(2) no
C4B C3B C31B C32B -167.4(2) no
C4B C3B C31B C36B 14.3(4) no
C3B C4B C5B N1B 0.1(2) no
C41B C4B C5B N1B 177.6(2) no
C3B C4B C41B O41B 1.2(5) no
C5B C4B C41B O41B -175.4(3) no
N12B C13B C14B C15B -2.5(4) no
C44B C13B C14B C15B 175.3(3) no
C13B C14B C15B N16B 2.5(3) no
C13B C14B C15B C46B -176.9(2) no
C3B C31B C32B C33B -179.7(2) no
C36B C31B C32B C33B -1.3(4) no
C3B C31B C36B C35B 179.1(2) no
C32B C31B C36B C35B 0.8(4) no
C31B C32B C33B C34B 0.5(4) no
C32B C33B C34B Cl2 -178.1(2) no
C32B C33B C34B C35B 0.9(4) no
Cl2 C34B C35B C36B 177.6(2) no
C33B C34B C35B C36B -1.4(4) no
C34B C35B C36B C31B 0.5(4) no

loop_
_cod_related_entry_id
_cod_related_entry_database
_cod_related_entry_code
1 ChemSpider 742704
